data_7205785
loop_
_publ_author_name
'Jacob, C.'
'da Piedade, F\'atima M.'
'Robalo, M. Paula'
'Duarte, M. Teresa'

_publ_section_title
;
 Evaluation of intermolecular interactions in thioxanthone derivatives:
 substituent effect on crystal diversity
;
_journal_issue 7
_journal_name_full CrystEngComm
_journal_page_first 2604
_journal_paper_doi 10.1039/c0ce00783h
_journal_volume 13
_journal_year 2011
_chemical_formula_sum 'C13 H10 N2 O4 S'
_chemical_formula_weight 290.29
_chemical_name_systematic
;
?
;
_space_group_IT_number 12
_symmetry_cell_setting monoclinic
_symmetry_space_group_name_Hall '-C 2y'
_symmetry_space_group_name_H-M 'C 1 2/m 1'
_atom_sites_solution_hydrogens geom
_atom_sites_solution_primary direct
_atom_sites_solution_secondary difmap
_audit_creation_method SHELXL-97
_cell_angle_alpha 90.00
_cell_angle_beta 121.757(9)
_cell_angle_gamma 90.00
_cell_formula_units_Z 4
_cell_length_a 16.309(4)
_cell_length_b 6.7318(16)
_cell_length_c 13.206(6)
_cell_measurement_temperature 293(2)
_cell_volume 1232.8(7)
_computing_structure_refinement 'SHELXL-97 (Sheldrick, 2008)'
_diffrn_ambient_temperature 293(2)
_diffrn_measured_fraction_theta_full 0.989
_diffrn_measured_fraction_theta_max 0.989
_diffrn_measurement_device_type 'CCD area detector'
_diffrn_measurement_method 'phi and omega scans'
_diffrn_radiation_monochromator graphite
_diffrn_radiation_source 'fine-focus sealed tube'
_diffrn_radiation_type MoK\a
_diffrn_radiation_wavelength 0.71073
_diffrn_reflns_av_R_equivalents 0.0809
_diffrn_reflns_av_sigmaI/netI 0.0857
_diffrn_reflns_limit_h_max 23
_diffrn_reflns_limit_h_min -23
_diffrn_reflns_limit_k_max 9
_diffrn_reflns_limit_k_min -9
_diffrn_reflns_limit_l_max 18
_diffrn_reflns_limit_l_min -18
_diffrn_reflns_number 8278
_diffrn_reflns_theta_full 30.53
_diffrn_reflns_theta_max 30.53
_diffrn_reflns_theta_min 1.81
_exptl_absorpt_coefficient_mu 0.278
_exptl_absorpt_correction_T_max 0.9781
_exptl_absorpt_correction_T_min 0.9648
_exptl_absorpt_correction_type multi-scan
_exptl_crystal_density_diffrn 1.564
_exptl_crystal_density_method 'not measured'
_exptl_crystal_description prism
_exptl_crystal_F_000 600
_exptl_crystal_size_max 0.13
_exptl_crystal_size_mid 0.10
_exptl_crystal_size_min 0.08
_refine_diff_density_max 0.388
_refine_diff_density_min -0.342
_refine_diff_density_rms 0.080
_refine_ls_extinction_method none
_refine_ls_goodness_of_fit_ref 1.012
_refine_ls_hydrogen_treatment mixed
_refine_ls_matrix_type full
_refine_ls_number_parameters 122
_refine_ls_number_reflns 2016
_refine_ls_number_restraints 0
_refine_ls_restrained_S_all 1.012
_refine_ls_R_factor_all 0.1000
_refine_ls_R_factor_gt 0.0485
_refine_ls_shift/su_max 0.001
_refine_ls_shift/su_mean 0.000
_refine_ls_structure_factor_coef Fsqd
_refine_ls_weighting_details 'calc w=1/[\s^2^(Fo^2^)+(0.0330P)^2^+0.0574P] where P=(Fo^2^+2Fc^2^)/3'
_refine_ls_weighting_scheme calc
_refine_ls_wR_factor_gt 0.0813
_refine_ls_wR_factor_ref 0.0981
_reflns_number_gt 1228
_reflns_number_total 2016
_reflns_threshold_expression >2\s(I)
_cod_data_source_file c0ce00783h.txt
_cod_data_source_block compound2
_cod_depositor_comments
;
The following automatic conversions were performed:
'_symmetry_cell_setting' value 'Monoclinic' changed to 'monoclinic'
according to '/home/saulius/struct/CIF-dictionaries/cif_core.dic'
dictionary named 'cif_core.dic' version 2.4.1 from 2010-06-29.

Automatic conversion script
Id: cif_fix_enum 1555 2011-01-17 13:19:09Z saulius 
;
_cod_original_sg_symbol_H-M C2/m
_cod_database_code 7205785

loop_
_symmetry_equiv_pos_as_xyz
'x, y, z'
'-x, y, -z'
'x+1/2, y+1/2, z'
'-x+1/2, y+1/2, -z'
'-x, -y, -z'
'x, -y, z'
'-x+1/2, -y+1/2, -z'
'x+1/2, -y+1/2, z'

loop_
_atom_site_label
_atom_site_type_symbol
_atom_site_fract_x
_atom_site_fract_y
_atom_site_fract_z
_atom_site_U_iso_or_equiv
_atom_site_adp_type
_atom_site_occupancy
_atom_site_symmetry_multiplicity
_atom_site_calc_flag
_atom_site_refinement_flags
_atom_site_disorder_assembly
_atom_site_disorder_group
N1 N 0.16645(17) 0.5000 -0.1437(2) 0.0269(6) Uani 1 2 d S . .
H1A H 0.17057(19) 0.606(2) -0.1720(7) 0.032 Uiso 0.50 1 calc PR . .
H1B H 0.1715(2) 0.394(2) -0.1712(7) 0.032 Uiso 0.50 1 calc PR . .
C1 C 0.15114(19) 0.5000 -0.0503(2) 0.0194(6) Uani 1 2 d S . .
C2 C 0.14256(13) 0.3220(3) -0.00306(16) 0.0214(5) Uani 1 1 d . . .
H2 H 0.14829(18) 0.199(3) -0.0345(7) 0.026 Uiso 1 1 calc R . .
C3 C 0.12572(13) 0.3221(3) 0.08936(16) 0.0196(4) Uani 1 1 d . . .
H3 H 0.11950(19) 0.196(3) 0.1215(7) 0.023 Uiso 1 1 calc R . .
C4 C 0.11763(18) 0.5000 0.1366(2) 0.0173(6) Uani 1 2 d S . .
S1 S 0.08603(5) 0.5000 0.24626(6) 0.01785(18) Uani 1 2 d S . .
C7 C 0.19839(18) 0.5000 0.3810(2) 0.0154(6) Uani 1 2 d S . .
C8 C 0.28477(19) 0.5000 0.3812(2) 0.0183(6) Uani 1 2 d S . .
H8 H 0.2821(2) 0.5000 0.306(2) 0.022 Uiso 1 2 calc SR . .
C9 C 0.37298(19) 0.5000 0.4865(2) 0.0199(6) Uani 1 2 d S . .
H9 H 0.4275(17) 0.5000 0.4853(2) 0.024 Uiso 1 2 calc SR . .
C10 C 0.37751(18) 0.5000 0.5940(2) 0.0170(6) Uani 1 2 d S . .
N2 N 0.47189(16) 0.5000 0.7055(2) 0.0210(5) Uani 1 2 d S . .
O1 O 0.54473(14) 0.5000 0.69860(18) 0.0395(6) Uani 1 2 d S . .
O2 O 0.47471(13) 0.5000 0.79982(16) 0.0216(5) Uani 1 2 d S . .
C11 C 0.29541(19) 0.5000 0.5982(2) 0.0174(6) Uani 1 2 d S . .
H11 H 0.2995(2) 0.5000 0.667(2) 0.021 Uiso 1 2 calc SR . .
C12 C 0.20528(18) 0.5000 0.4926(2) 0.0152(6) Uani 1 2 d S . .
C13 C 0.11735(19) 0.5000 0.4996(2) 0.0163(6) Uani 1 2 d S . .
O3 O 0.03629(13) 0.5000 0.41042(16) 0.0248(5) Uani 1 2 d S . .
O4 O 0.13353(13) 0.5000 0.60812(15) 0.0216(5) Uani 1 2 d S . .
H4 H 0.0855 0.5404 0.6067 0.032 Uiso 0.50 1 calc PR . .

loop_
_atom_site_aniso_label
_atom_site_aniso_U_11
_atom_site_aniso_U_22
_atom_site_aniso_U_33
_atom_site_aniso_U_23
_atom_site_aniso_U_13
_atom_site_aniso_U_12
N1 0.0261(14) 0.0409(18) 0.0195(13) 0.000 0.0160(11) 0.000
C1 0.0132(13) 0.0318(18) 0.0109(13) 0.000 0.0048(11) 0.000
C2 0.0188(10) 0.0279(12) 0.0179(10) -0.0056(9) 0.0101(9) 0.0004(9)
C3 0.0190(10) 0.0226(12) 0.0185(10) 0.0002(8) 0.0107(9) -0.0014(8)
C4 0.0124(13) 0.0286(17) 0.0116(13) 0.000 0.0068(11) 0.000
S1 0.0119(3) 0.0297(5) 0.0123(3) 0.000 0.0066(3) 0.000
C7 0.0125(13) 0.0192(16) 0.0150(13) 0.000 0.0075(11) 0.000
C8 0.0160(13) 0.0265(17) 0.0175(14) 0.000 0.0123(12) 0.000
C9 0.0108(13) 0.0327(19) 0.0178(14) 0.000 0.0085(12) 0.000
C10 0.0113(12) 0.0230(16) 0.0136(13) 0.000 0.0044(11) 0.000
N2 0.0141(12) 0.0302(15) 0.0185(12) 0.000 0.0084(10) 0.000
O1 0.0110(10) 0.0848(19) 0.0231(12) 0.000 0.0091(9) 0.000
O2 0.0177(10) 0.0321(12) 0.0133(10) 0.000 0.0070(8) 0.000
C11 0.0176(14) 0.0219(17) 0.0161(14) 0.000 0.0112(12) 0.000
C12 0.0130(13) 0.0192(15) 0.0164(13) 0.000 0.0098(11) 0.000
C13 0.0166(13) 0.0186(16) 0.0163(13) 0.000 0.0106(12) 0.000
O3 0.0130(10) 0.0476(14) 0.0150(10) 0.000 0.0081(9) 0.000
O4 0.0137(10) 0.0404(14) 0.0130(9) 0.000 0.0088(8) 0.000

loop_
_atom_type_symbol
_atom_type_description
_atom_type_scat_dispersion_real
_atom_type_scat_dispersion_imag
_atom_type_scat_source
C C 0.0033 0.0016 'International Tables Vol C Tables 4.2.6.8 and 6.1.1.4'
H H 0.0000 0.0000 'International Tables Vol C Tables 4.2.6.8 and 6.1.1.4'
N N 0.0061 0.0033 'International Tables Vol C Tables 4.2.6.8 and 6.1.1.4'
O O 0.0106 0.0060 'International Tables Vol C Tables 4.2.6.8 and 6.1.1.4'
S S 0.1246 0.1234 'International Tables Vol C Tables 4.2.6.8 and 6.1.1.4'

loop_
_geom_angle_atom_site_label_1
_geom_angle_atom_site_label_2
_geom_angle_atom_site_label_3
_geom_angle
_geom_angle_site_symmetry_1
_geom_angle_site_symmetry_3
_geom_angle_publ_flag
C1 N1 H1A 120.0 . . ?
C1 N1 H1B 120.0 . . ?
H1A N1 H1B 120.0 . . ?
N1 C1 C2 120.56(12) . 6_565 ?
N1 C1 C2 120.56(12) . . ?
C2 C1 C2 118.9(2) 6_565 . ?
C3 C2 C1 120.6(2) . . ?
C3 C2 H2 119.7 . . ?
C1 C2 H2 119.7 . . ?
C2 C3 C4 120.4(2) . . ?
C2 C3 H3 119.8 . . ?
C4 C3 H3 119.8 . . ?
C3 C4 C3 119.2(2) . 6_565 ?
C3 C4 S1 120.24(12) . . ?
C3 C4 S1 120.24(12) 6_565 . ?
C7 S1 C4 103.31(12) . . ?
C8 C7 C12 117.8(2) . . ?
C8 C7 S1 120.7(2) . . ?
C12 C7 S1 121.48(18) . . ?
C9 C8 C7 121.0(2) . . ?
C9 C8 H8 119.5 . . ?
C7 C8 H8 119.5 . . ?
C8 C9 C10 120.0(2) . . ?
C8 C9 H9 120.0 . . ?
C10 C9 H9 120.0 . . ?
C11 C10 C9 121.1(2) . . ?
C11 C10 N2 119.4(2) . . ?
C9 C10 N2 119.5(2) . . ?
O2 N2 O1 123.5(2) . . ?
O2 N2 C10 118.7(2) . . ?
O1 N2 C10 117.8(2) . . ?
C10 C11 C12 119.8(2) . . ?
C10 C11 H11 120.1 . . ?
C12 C11 H11 120.1 . . ?
C11 C12 C7 120.3(2) . . ?
C11 C12 C13 118.8(2) . . ?
C7 C12 C13 120.9(2) . . ?
O3 C13 O4 123.1(2) . . ?
O3 C13 C12 122.0(2) . . ?
O4 C13 C12 115.0(2) . . ?
C13 O4 H4 109.5 . . ?

loop_
_geom_bond_atom_site_label_1
_geom_bond_atom_site_label_2
_geom_bond_distance
_geom_bond_site_symmetry_2
_geom_bond_publ_flag
N1 C1 1.381(3) . ?
N1 H1A 0.8248 . ?
N1 H1B 0.8248 . ?
C1 C2 1.392(2) 6_565 ?
C1 C2 1.392(2) . ?
C2 C3 1.385(2) . ?
C2 H2 0.9500 . ?
C3 C4 1.388(2) . ?
C3 H3 0.9771 . ?
C4 C3 1.388(2) 6_565 ?
C4 S1 1.775(2) . ?
S1 C7 1.758(3) . ?
C7 C8 1.408(3) . ?
C7 C12 1.417(3) . ?
C8 C9 1.377(4) . ?
C8 H8 0.9774 . ?
C9 C10 1.383(3) . ?
C9 H9 0.8978 . ?
C10 C11 1.369(3) . ?
C10 N2 1.467(3) . ?
N2 O2 1.222(3) . ?
N2 O1 1.238(3) . ?
C11 C12 1.396(4) . ?
C11 H11 0.8820 . ?
C12 C13 1.485(3) . ?
C13 O3 1.223(3) . ?
C13 O4 1.313(3) . ?
O4 H4 0.8200 . ?

loop_
_geom_torsion_atom_site_label_1
_geom_torsion_atom_site_label_2
_geom_torsion_atom_site_label_3
_geom_torsion_atom_site_label_4
_geom_torsion
_geom_torsion_site_symmetry_1
_geom_torsion_site_symmetry_2
_geom_torsion_site_symmetry_3
_geom_torsion_site_symmetry_4
_geom_torsion_publ_flag
N1 C1 C2 C3 -179.0(2) . . . . ?
C2 C1 C2 C3 0.0(4) 6_565 . . . ?
C1 C2 C3 C4 -0.3(3) . . . . ?
C2 C3 C4 C3 0.6(4) . . . 6_565 ?
C2 C3 C4 S1 174.68(16) . . . . ?
C3 C4 S1 C7 93.0(2) . . . . ?
C3 C4 S1 C7 -93.0(2) 6_565 . . . ?
C4 S1 C7 C8 0.0 . . . . ?
C4 S1 C7 C12 180.0 . . . . ?
C12 C7 C8 C9 0.0 . . . . ?
S1 C7 C8 C9 180.0 . . . . ?
C7 C8 C9 C10 0.0 . . . . ?
C8 C9 C10 C11 0.0 . . . . ?
C8 C9 C10 N2 180.0 . . . . ?
C11 C10 N2 O2 0.0 . . . . ?
C9 C10 N2 O2 180.0 . . . . ?
C11 C10 N2 O1 180.0 . . . . ?
C9 C10 N2 O1 0.0 . . . . ?
C9 C10 C11 C12 0.0 . . . . ?
N2 C10 C11 C12 180.0 . . . . ?
C10 C11 C12 C7 0.0 . . . . ?
C10 C11 C12 C13 180.0 . . . . ?
C8 C7 C12 C11 0.0 . . . . ?
S1 C7 C12 C11 180.0 . . . . ?
C8 C7 C12 C13 180.0 . . . . ?
S1 C7 C12 C13 0.0 . . . . ?
C11 C12 C13 O3 180.0 . . . . ?
C7 C12 C13 O3 0.0 . . . . ?
C11 C12 C13 O4 0.0 . . . . ?
C7 C12 C13 O4 180.0 . . . . ?
